data_4325418
loop_
_publ_author_name
'Sujit Sasmal'
'Sohini Sarkar'
'N\'uria Aliaga-Alcalde'
'Sasankasekhar Mohanta'

_publ_section_title
;
 Syntheses, Structures, and Magnetic Properties of Three One-Dimensional
 End-to-End Azide/Cyanate-Bridged Copper(II) Compounds Exhibiting
 Ferromagnetic Interaction: new Type of Solid State Isomerism
;
_journal_name_full 'Inorganic Chemistry'
_journal_page_first 5687
_journal_page_last 5695
_journal_paper_doi 10.1021/ic200462g
_journal_volume 50
_journal_year 2011
_chemical_formula_sum 'C15 H21 Cu O2 n5'
_chemical_formula_weight 366.91
_chemical_name_systematic
; 
 ? 
;
_space_group_IT_number 61
_symmetry_cell_setting orthorhombic
_symmetry_space_group_name_Hall '-P 2ac 2ab'
_symmetry_space_group_name_H-M 'P b c a'
_atom_sites_solution_hydrogens geom
_atom_sites_solution_primary direct
_atom_sites_solution_secondary difmap
_audit_creation_method SHELXL-97
_cell_angle_alpha 90.00
_cell_angle_beta 90.00
_cell_angle_gamma 90.00
_cell_formula_units_Z 8
_cell_length_a 13.0218(6)
_cell_length_b 9.6216(5)
_cell_length_c 25.4583(12)
_cell_measurement_temperature 296(2)
_cell_volume 3189.7(3)
_computing_cell_refinement 'Bruker SMART'
_computing_data_collection 'Bruker SMART'
_computing_data_reduction 'Bruker SAINT'
_computing_molecular_graphics 'Bruker SHELXTL'
_computing_publication_material 'Bruker SHELXTL'
_computing_structure_refinement 'SHELXL-97 (Sheldrick, 1997)'
_computing_structure_solution 'SHELXS-97 (Sheldrick, 1990)'
_diffrn_ambient_temperature 296(2)
_diffrn_measured_fraction_theta_full 0.999
_diffrn_measured_fraction_theta_max 0.999
_diffrn_measurement_device_type 'CCD area detector'
_diffrn_measurement_method '\p and \w scans'
_diffrn_radiation_monochromator graphite
_diffrn_radiation_source 'fine-focus sealed tube'
_diffrn_radiation_type MoK\a
_diffrn_radiation_wavelength 0.71073
_diffrn_reflns_av_R_equivalents 0.0425
_diffrn_reflns_av_sigmaI/netI 0.0211
_diffrn_reflns_limit_h_max 16
_diffrn_reflns_limit_h_min -17
_diffrn_reflns_limit_k_max 12
_diffrn_reflns_limit_k_min -12
_diffrn_reflns_limit_l_max 33
_diffrn_reflns_limit_l_min -33
_diffrn_reflns_number 41990
_diffrn_reflns_theta_full 28.00
_diffrn_reflns_theta_max 28.00
_diffrn_reflns_theta_min 1.60
_exptl_absorpt_coefficient_mu 1.387
_exptl_absorpt_correction_T_max 0.7884
_exptl_absorpt_correction_T_min 0.7231
_exptl_absorpt_correction_type multi-scan
_exptl_absorpt_process_details 'SADABS (Sheldrick, 1996)'
_exptl_crystal_colour blue
_exptl_crystal_density_diffrn 1.528
_exptl_crystal_description rectangular
_exptl_crystal_F_000 1528
_exptl_crystal_size_max 0.25
_exptl_crystal_size_mid 0.20
_exptl_crystal_size_min 0.18
_refine_diff_density_max 0.429
_refine_diff_density_min -0.792
_refine_diff_density_rms 0.071
_refine_ls_extinction_method none
_refine_ls_goodness_of_fit_ref 0.911
_refine_ls_hydrogen_treatment mixed
_refine_ls_matrix_type full
_refine_ls_number_parameters 292
_refine_ls_number_reflns 3851
_refine_ls_number_restraints 0
_refine_ls_restrained_S_all 0.911
_refine_ls_R_factor_all 0.0423
_refine_ls_R_factor_gt 0.0292
_refine_ls_shift/su_max 0.000
_refine_ls_shift/su_mean 0.000
_refine_ls_structure_factor_coef Fsqd
_refine_ls_weighting_details 'calc w=1/[\s^2^(Fo^2^)+(0.1000P)^2^+0.0000P] where P=(Fo^2^+2Fc^2^)/3'
_refine_ls_weighting_scheme calc
_refine_ls_wR_factor_gt 0.0936
_refine_ls_wR_factor_ref 0.1129
_reflns_number_gt 3131
_reflns_number_total 3851
_reflns_threshold_expression >2sigma(I)
_cod_data_source_file ic200462g_si_002_3.cif
_cod_data_source_block 3
_cod_original_formula_sum 'C15 H21 Cu n5 O2'
_cod_database_code 4325418

loop_
_symmetry_equiv_pos_as_xyz
'x, y, z'
'-x+1/2, -y, z+1/2'
'-x, y+1/2, -z+1/2'
'x+1/2, -y+1/2, -z'
'-x, -y, -z'
'x-1/2, y, -z-1/2'
'x, -y-1/2, z-1/2'
'-x-1/2, y-1/2, z'

loop_
_atom_site_label
_atom_site_type_symbol
_atom_site_fract_x
_atom_site_fract_y
_atom_site_fract_z
_atom_site_U_iso_or_equiv
_atom_site_adp_type
_atom_site_occupancy
_atom_site_symmetry_multiplicity
_atom_site_calc_flag
C1 C 0.09741(15) 0.41877(19) 0.14826(8) 0.0134(4) Uani 1 1 d
C2 C 0.14507(16) 0.4391(2) 0.09865(8) 0.0158(4) Uani 1 1 d
C3 C 0.09436(19) 0.4120(2) 0.05224(9) 0.0191(4) Uani 1 1 d
C4 C -0.00622(17) 0.3608(2) 0.05211(8) 0.0212(4) Uani 1 1 d
C5 C -0.05368(16) 0.3366(2) 0.09947(8) 0.0181(4) Uani 1 1 d
C6 C -0.00434(15) 0.36361(19) 0.14772(7) 0.0142(4) Uani 1 1 d
C7 C -0.05998(15) 0.33044(19) 0.19503(7) 0.0144(4) Uani 1 1 d
C8 C -0.09051(16) 0.3074(2) 0.28709(8) 0.0171(4) Uani 1 1 d
C9 C -0.01939(15) 0.25037(19) 0.32895(8) 0.0159(4) Uani 1 1 d
C10 C 0.04089(16) 0.4760(2) 0.36488(8) 0.0168(4) Uani 1 1 d
C11 C 0.01800(18) 0.4537(2) 0.42294(9) 0.0226(4) Uani 1 1 d
C12 C 0.10676(18) 0.3826(3) 0.45053(9) 0.0240(5) Uani 1 1 d
C13 C 0.13267(18) 0.2467(2) 0.42236(8) 0.0201(4) Uani 1 1 d
C14 C 0.15467(16) 0.2751(2) 0.36430(7) 0.0158(4) Uani 1 1 d
C15 C 0.26610(18) 0.6213(2) 0.10591(9) 0.0202(4) Uani 1 1 d
Cu1 Cu 0.111396(18) 0.40226(2) 0.260704(9) 0.01154(11) Uani 1 1 d
H3 H 0.131(2) 0.426(3) 0.0208(13) 0.035(8) Uiso 1 1 d
H4 H -0.0396(19) 0.343(2) 0.0203(10) 0.021(6) Uiso 1 1 d
H5 H -0.1209(18) 0.307(3) 0.1016(10) 0.017(6) Uiso 1 1 d
H7 H -0.1312(18) 0.293(2) 0.1879(9) 0.014(5) Uiso 1 1 d
H8A H -0.143(2) 0.244(3) 0.2752(11) 0.028(7) Uiso 1 1 d
H9A H -0.058(2) 0.232(2) 0.3602(9) 0.019(6) Uiso 1 1 d
H10A H 0.1006(17) 0.531(3) 0.3625(9) 0.013(6) Uiso 1 1 d
H11A H -0.0461(19) 0.400(2) 0.4285(9) 0.014(6) Uiso 1 1 d
H12A H 0.093(2) 0.361(3) 0.4866(13) 0.037(8) Uiso 1 1 d
H13A H 0.073(2) 0.186(2) 0.4235(9) 0.016(6) Uiso 1 1 d
H14A H 0.1722(17) 0.191(2) 0.3472(9) 0.013(5) Uiso 1 1 d
H15A H 0.245(2) 0.644(3) 0.1389(12) 0.032(7) Uiso 1 1 d
H8B H -0.126(2) 0.388(3) 0.2967(12) 0.028(8) Uiso 1 1 d
H9B H 0.0069(18) 0.155(2) 0.3187(9) 0.020(6) Uiso 1 1 d
H10B H -0.0170(16) 0.522(2) 0.3476(8) 0.007(5) Uiso 1 1 d
H11B H 0.002(2) 0.533(3) 0.4385(11) 0.036(8) Uiso 1 1 d
H12B H 0.1694(19) 0.442(2) 0.4524(9) 0.017(6) Uiso 1 1 d
H13B H 0.192(2) 0.207(2) 0.4377(10) 0.025(6) Uiso 1 1 d
H14B H 0.213(2) 0.331(3) 0.3611(9) 0.019(6) Uiso 1 1 d
H15B H 0.228(2) 0.679(3) 0.0813(12) 0.037(8) Uiso 1 1 d
H15C H 0.336(2) 0.642(2) 0.1014(9) 0.014(5) Uiso 1 1 d
N1 n -0.02743(13) 0.34781(17) 0.24202(6) 0.0130(3) Uani 1 1 d
N2 n 0.06940(13) 0.34525(16) 0.33615(6) 0.0132(3) Uani 1 1 d
N3 n 0.23364(13) 0.49867(17) 0.28811(6) 0.0169(3) Uani 1 1 d
N4 n 0.28615(14) 0.57408(17) 0.26241(6) 0.0135(3) Uani 1 1 d
N5 n 0.34057(14) 0.6478(2) 0.23973(6) 0.0184(4) Uani 1 1 d
O1 O 0.14779(10) 0.45142(14) 0.19077(5) 0.0149(3) Uani 1 1 d
O2 O 0.24730(11) 0.47648(14) 0.09627(6) 0.0190(3) Uani 1 1 d

loop_
_atom_site_aniso_label
_atom_site_aniso_U_11
_atom_site_aniso_U_22
_atom_site_aniso_U_33
_atom_site_aniso_U_23
_atom_site_aniso_U_13
_atom_site_aniso_U_12
C1 0.0183(10) 0.0078(8) 0.0142(10) 0.0006(7) 0.0000(7) 0.0018(7)
C2 0.0222(10) 0.0098(9) 0.0155(9) 0.0009(7) 0.0022(8) 0.0009(7)
C3 0.0298(11) 0.0152(10) 0.0123(10) 0.0012(7) 0.0030(8) 0.0027(8)
C4 0.0292(11) 0.0198(10) 0.0145(9) -0.0021(8) -0.0062(8) 0.0035(9)
C5 0.0206(10) 0.0151(9) 0.0186(9) -0.0016(8) -0.0031(8) 0.0007(8)
C6 0.0173(9) 0.0101(8) 0.0153(9) -0.0006(7) -0.0009(7) 0.0020(7)
C7 0.0157(9) 0.0096(8) 0.0178(9) -0.0017(7) -0.0015(7) 0.0021(7)
C8 0.0158(9) 0.0199(10) 0.0158(9) 0.0019(8) 0.0010(7) -0.0033(8)
C9 0.0175(9) 0.0145(9) 0.0157(9) 0.0037(7) 0.0016(7) -0.0033(7)
C10 0.0218(10) 0.0111(9) 0.0176(10) -0.0023(7) 0.0029(8) 0.0012(8)
C11 0.0284(12) 0.0202(11) 0.0193(10) -0.0046(9) 0.0083(8) 0.0011(9)
C12 0.0338(14) 0.0272(12) 0.0110(10) -0.0015(9) 0.0025(8) -0.0025(9)
C13 0.0246(11) 0.0226(11) 0.0132(9) 0.0050(8) 0.0006(8) 0.0027(9)
C14 0.0169(10) 0.0177(10) 0.0129(9) 0.0000(7) 0.0009(7) 0.0028(8)
C15 0.0236(11) 0.0134(9) 0.0238(11) 0.0005(8) 0.0027(9) -0.0017(8)
Cu1 0.01237(16) 0.01203(16) 0.01022(17) 0.00106(8) -0.00010(8) -0.00184(8)
N1 0.0141(8) 0.0109(7) 0.0140(8) 0.0008(6) 0.0014(6) -0.0001(6)
N2 0.0161(8) 0.0120(7) 0.0115(7) -0.0005(6) 0.0003(6) 0.0006(6)
N3 0.0179(8) 0.0189(8) 0.0138(7) 0.0012(7) -0.0010(6) -0.0058(6)
N4 0.0160(9) 0.0114(7) 0.0130(8) -0.0014(6) -0.0030(6) 0.0004(6)
N5 0.0198(9) 0.0172(9) 0.0181(9) 0.0018(7) -0.0008(6) -0.0043(7)
O1 0.0173(7) 0.0151(7) 0.0122(6) 0.0011(5) -0.0004(5) -0.0016(5)
O2 0.0216(7) 0.0152(7) 0.0201(7) -0.0001(6) 0.0060(6) 0.0001(5)

loop_
_atom_type_symbol
_atom_type_description
_atom_type_scat_dispersion_real
_atom_type_scat_dispersion_imag
_atom_type_scat_source
C C 0.0033 0.0016 'International Tables Vol C Tables 4.2.6.8 and 6.1.1.4'
H H 0.0000 0.0000 'International Tables Vol C Tables 4.2.6.8 and 6.1.1.4'
N N 0.0061 0.0033 'International Tables Vol C Tables 4.2.6.8 and 6.1.1.4'
O O 0.0106 0.0060 'International Tables Vol C Tables 4.2.6.8 and 6.1.1.4'
Cu Cu 0.3201 1.2651 'International Tables Vol C Tables 4.2.6.8 and 6.1.1.4'

loop_
_geom_angle_atom_site_label_1
_geom_angle_atom_site_label_2
_geom_angle_atom_site_label_3
_geom_angle
O1 C1 C2 119.01(18)
O1 C1 C6 124.37(18)
C2 C1 C6 116.62(18)
C3 C2 O2 118.28(18)
C3 C2 C1 121.79(19)
O2 C2 C1 119.74(18)
C2 C3 C4 121.1(2)
C5 C4 C3 118.58(19)
C4 C5 C6 121.85(19)
C5 C6 C1 119.99(18)
C5 C6 C7 117.25(17)
C1 C6 C7 122.74(17)
N1 C7 C6 125.84(18)
N1 C8 C9 107.73(17)
N2 C9 C8 109.90(15)
N2 C10 C11 113.76(16)
C12 C11 C10 111.36(18)
C11 C12 C13 109.67(19)
C12 C13 C14 109.99(18)
N2 C14 C13 114.06(17)
O1 Cu1 n1 94.00(6)
O1 Cu1 n3 90.75(6)
N1 Cu1 n3 165.07(7)
O1 Cu1 n2 178.65(6)
N1 Cu1 n2 84.83(6)
N3 Cu1 n2 90.55(7)
C7 n1 C8 120.80(17)
C7 n1 Cu1 124.93(14)
C8 n1 Cu1 113.72(12)
C9 n2 C14 111.27(15)
C9 n2 C10 112.50(15)
C14 n2 C10 109.30(15)
C9 n2 Cu1 104.72(11)
C14 n2 Cu1 111.77(12)
C10 n2 Cu1 107.17(11)
N4 n3 Cu1 123.74(14)
N5 n4 N3 176.4(2)
C1 O1 Cu1 126.27(12)
C2 O2 C15 114.20(16)

loop_
_geom_bond_atom_site_label_1
_geom_bond_atom_site_label_2
_geom_bond_distance
C1 O1 1.304(2)
C1 C2 1.421(3)
C1 C6 1.427(3)
C2 C3 1.378(3)
C2 O2 1.380(2)
C3 C4 1.399(3)
C4 C5 1.375(3)
C5 C6 1.411(3)
C6 C7 1.441(3)
C7 n1 1.280(2)
C8 n1 1.464(2)
C8 C9 1.515(3)
C9 n2 1.485(2)
C10 n2 1.502(2)
C10 C11 1.523(3)
C11 C12 1.515(3)
C12 C13 1.529(3)
C13 C14 1.530(3)
C14 n2 1.484(2)
C15 O2 1.436(2)
Cu1 O1 1.9021(13)
Cu1 n1 1.9413(18)
Cu1 n3 1.9701(16)
Cu1 n2 2.0709(15)
N3 n4 1.192(2)
N4 n5 1.157(2)
